data_2238460
loop_
_publ_author_name
'Sandhya, R.'
'Sithambaresan, M.'
'Prathapan, S.'
'Kurup, M. R. Prathapachandra'

_publ_section_title
;
 (2-<i>tert</i>-Butyl-3-phenyl-2,3-dihydroisoxazole-4,5-diyl)bis(phenylmethanone)
;
_journal_coeditor_code ZL2560
_journal_issue 8
_journal_name_full 'Acta Crystallographica Section E'
_journal_page_first o1284
_journal_page_last o1285
_journal_paper_doi 10.1107/S1600536813019508
_journal_volume 69
_journal_year 2013
_chemical_formula_iupac 'C27 H25 N O3'
_chemical_formula_moiety 'C27 H25 N O3'
_chemical_formula_sum 'C27 H25 N O3'
_chemical_formula_weight 411.48
_chemical_name_systematic
;
(2-<i>tert</i>-Butyl-3-phenyl-2,3-dihydroisoxazole-4,5-diyl)bis(phenylmethanone)
;
_space_group_IT_number 33
_symmetry_cell_setting orthorhombic
_symmetry_space_group_name_Hall 'P 2c -2n'
_symmetry_space_group_name_H-M 'P n a 21'
_atom_sites_solution_hydrogens geom
_atom_sites_solution_primary direct
_atom_sites_solution_secondary difmap
_audit_creation_method SHELXL-97
_cell_angle_alpha 90.00
_cell_angle_beta 90.00
_cell_angle_gamma 90.00
_cell_formula_units_Z 4
_cell_length_a 20.1034(12)
_cell_length_b 17.7990(10)
_cell_length_c 6.1366(3)
_cell_measurement_reflns_used 8059
_cell_measurement_temperature 296(2)
_cell_measurement_theta_max 25.049
_cell_measurement_theta_min 2.288
_cell_volume 2195.8(2)
_computing_cell_refinement 'APEX2 and SAINT (Bruker, 2004)'
_computing_data_collection 'APEX2 (Bruker, 2004)'
_computing_data_reduction 'SAINT and XPREP (Bruker, 2004)'
_computing_molecular_graphics 'ORTEP-3 (Farrugia, 2012) and DIAMOND (Brandenburg, 2010)'
_computing_publication_material 'SHELXL97 (Sheldrick, 2008) and publCIF (Westrip, 2010)'
_computing_structure_refinement 'SHELXL97 (Sheldrick, 2008)'
_computing_structure_solution 'SHELXS97 (Sheldrick, 2008)'
_diffrn_ambient_temperature 296(2)
_diffrn_detector_area_resol_mean 8.33
_diffrn_measured_fraction_theta_full 0.995
_diffrn_measured_fraction_theta_max 0.995
_diffrn_measurement_device_type 'Bruker Kappa APEXII CCD'
_diffrn_measurement_method '\w and \f scan'
_diffrn_radiation_monochromator graphite
_diffrn_radiation_source 'fine-focus sealed tube'
_diffrn_radiation_type MoK\a
_diffrn_radiation_wavelength 0.71073
_diffrn_reflns_av_R_equivalents 0.0247
_diffrn_reflns_av_sigmaI/netI 0.0188
_diffrn_reflns_limit_h_max 24
_diffrn_reflns_limit_h_min -26
_diffrn_reflns_limit_k_max 20
_diffrn_reflns_limit_k_min -23
_diffrn_reflns_limit_l_max 8
_diffrn_reflns_limit_l_min -8
_diffrn_reflns_number 20181
_diffrn_reflns_theta_full 28.31
_diffrn_reflns_theta_max 28.31
_diffrn_reflns_theta_min 3.06
_diffrn_standards_number 0
_exptl_absorpt_coefficient_mu 0.081
_exptl_absorpt_correction_T_max 0.9840
_exptl_absorpt_correction_T_min 0.9684
_exptl_absorpt_correction_type multi-scan
_exptl_absorpt_process_details '(SADABS; Bruker, 2004)'
_exptl_crystal_colour yellow
_exptl_crystal_density_diffrn 1.245
_exptl_crystal_density_method 'not measured'
_exptl_crystal_description block
_exptl_crystal_F_000 872
_exptl_crystal_size_max 0.40
_exptl_crystal_size_mid 0.20
_exptl_crystal_size_min 0.20
_refine_diff_density_max 0.109
_refine_diff_density_min -0.161
_refine_ls_extinction_method none
_refine_ls_goodness_of_fit_ref 1.049
_refine_ls_hydrogen_treatment constr
_refine_ls_matrix_type full
_refine_ls_number_parameters 283
_refine_ls_number_reflns 2967
_refine_ls_number_restraints 1
_refine_ls_restrained_S_all 1.049
_refine_ls_R_factor_all 0.0512
_refine_ls_R_factor_gt 0.0378
_refine_ls_shift/su_max 0.000
_refine_ls_shift/su_mean 0.000
_refine_ls_structure_factor_coef Fsqd
_refine_ls_weighting_details 'calc w=1/[\s^2^(Fo^2^)+(0.0417P)^2^+0.2966P] where P=(Fo^2^+2Fc^2^)/3'
_refine_ls_weighting_scheme calc
_refine_ls_wR_factor_gt 0.0858
_refine_ls_wR_factor_ref 0.0941
_reflns_number_gt 2422
_reflns_number_total 2967
_reflns_threshold_expression I>2\s(I)
_cod_data_source_file zl2560.cif
_cod_data_source_block I
_cod_database_code 2238460
_cod_database_fobs_code 2238460

loop_
_symmetry_equiv_pos_as_xyz
'x, y, z'
'-x, -y, z+1/2'
'-x+1/2, y+1/2, z+1/2'
'x+1/2, -y+1/2, z'

loop_
_atom_site_type_symbol
_atom_site_label
_atom_site_fract_x
_atom_site_fract_y
_atom_site_fract_z
_atom_site_U_iso_or_equiv
_atom_site_adp_type
_atom_site_calc_flag
_atom_site_refinement_flags
_atom_site_occupancy
_atom_site_symmetry_multiplicity
O O1 0.14603(9) 0.40278(10) 0.0012(3) 0.0661(5) Uani d . 1 1
O O2 0.05003(7) 0.36111(8) 0.3046(3) 0.0517(4) Uani d . 1 1
O O3 0.20313(8) 0.27030(9) 0.7795(3) 0.0616(4) Uani d . 1 1
N N1 0.01783(8) 0.30875(9) 0.4612(3) 0.0458(4) Uani d . 1 1
C C3 0.25597(12) 0.60359(13) 0.4233(5) 0.0625(7) Uani d . 1 1
H H3 0.2772 0.6473 0.4690 0.075 Uiso calc R 1 1
C C2 0.26649(13) 0.57720(14) 0.2177(5) 0.0637(7) Uani d . 1 1
H H2 0.2956 0.6023 0.1250 0.076 Uiso calc R 1 1
C C1 0.23438(11) 0.51380(13) 0.1469(4) 0.0545(5) Uani d . 1 1
H H1 0.2416 0.4962 0.0062 0.065 Uiso calc R 1 1
C C6 0.19103(9) 0.47575(10) 0.2851(3) 0.0402(4) Uani d . 1 1
C C7 0.15240(10) 0.41275(12) 0.1949(4) 0.0446(5) Uani d . 1 1
C C8 0.11570(9) 0.36106(10) 0.3468(3) 0.0407(4) Uani d . 1 1
C C9 0.13418(9) 0.31458(10) 0.5061(3) 0.0398(4) Uani d . 1 1
C C17 0.07315(9) 0.27504(10) 0.5896(4) 0.0432(4) Uani d . 1 1
H H17 0.0670 0.2856 0.7451 0.052 Uiso calc R 1 1
C C18 0.07424(9) 0.19093(11) 0.5505(4) 0.0456(5) Uani d . 1 1
C C23 0.09136(13) 0.16269(13) 0.3489(4) 0.0619(6) Uani d . 1 1
H H23 0.1022 0.1956 0.2367 0.074 Uiso calc R 1 1
C C22 0.09257(16) 0.08604(14) 0.3114(5) 0.0763(8) Uani d . 1 1
H H22 0.1048 0.0677 0.1752 0.092 Uiso calc R 1 1
C C21 0.07586(14) 0.03747(13) 0.4739(6) 0.0761(8) Uani d . 1 1
H H21 0.0765 -0.0140 0.4486 0.091 Uiso calc R 1 1
C C24 -0.03126(10) 0.35530(11) 0.5852(4) 0.0510(5) Uani d . 1 1
C C26 -0.06460(13) 0.30225(15) 0.7463(5) 0.0782(9) Uani d . 1 1
H H26A -0.0784 0.2575 0.6717 0.117 Uiso calc R 1 1
H H26B -0.1027 0.3265 0.8091 0.117 Uiso calc R 1 1
H H26C -0.0337 0.2893 0.8595 0.117 Uiso calc R 1 1
C C27 -0.08187(12) 0.38226(15) 0.4187(5) 0.0708(7) Uani d . 1 1
H H27A -0.0603 0.4140 0.3139 0.106 Uiso calc R 1 1
H H27B -0.1163 0.4100 0.4912 0.106 Uiso calc R 1 1
H H27C -0.1010 0.3397 0.3457 0.106 Uiso calc R 1 1
C C25 -0.00051(13) 0.42144(13) 0.7032(5) 0.0639(6) Uani d . 1 1
H H25A 0.0318 0.4036 0.8061 0.096 Uiso calc R 1 1
H H25B -0.0346 0.4488 0.7788 0.096 Uiso calc R 1 1
H H25C 0.0208 0.4539 0.5996 0.096 Uiso calc R 1 1
C C20 0.05818(14) 0.06446(14) 0.6739(6) 0.0737(8) Uani d . 1 1
H H20 0.0466 0.0312 0.7845 0.088 Uiso calc R 1 1
C C19 0.05747(11) 0.14130(13) 0.7128(5) 0.0595(6) Uani d . 1 1
H H19 0.0456 0.1593 0.8497 0.071 Uiso calc R 1 1
C C10 0.19933(10) 0.30137(10) 0.6033(4) 0.0438(4) Uani d . 1 1
C C11 0.26076(9) 0.32369(10) 0.4850(4) 0.0451(5) Uani d . 1 1
C C16 0.30928(11) 0.36438(13) 0.5935(5) 0.0619(6) Uani d . 1 1
H H16 0.3019 0.3810 0.7351 0.074 Uiso calc R 1 1
C C15 0.36829(14) 0.37991(17) 0.4906(7) 0.0864(10) Uani d . 1 1
H H15 0.4003 0.4087 0.5612 0.104 Uiso calc R 1 1
C C14 0.38057(15) 0.35349(19) 0.2856(8) 0.0933(11) Uani d . 1 1
H H14 0.4213 0.3629 0.2193 0.112 Uiso calc R 1 1
C C13 0.33269(16) 0.31311(17) 0.1776(5) 0.0814(9) Uani d . 1 1
H H13 0.3410 0.2951 0.0380 0.098 Uiso calc R 1 1
C C12 0.27250(12) 0.29918(13) 0.2752(4) 0.0576(6) Uani d . 1 1
H H12 0.2396 0.2732 0.1998 0.069 Uiso calc R 1 1
C C5 0.18161(10) 0.50193(11) 0.4950(4) 0.0462(4) Uani d . 1 1
H H5 0.1534 0.4764 0.5897 0.055 Uiso calc R 1 1
C C4 0.21427(12) 0.56621(12) 0.5637(4) 0.0560(5) Uani d . 1 1
H H4 0.2080 0.5840 0.7047 0.067 Uiso calc R 1 1

loop_
_atom_site_aniso_label
_atom_site_aniso_U_11
_atom_site_aniso_U_22
_atom_site_aniso_U_33
_atom_site_aniso_U_12
_atom_site_aniso_U_13
_atom_site_aniso_U_23
O1 0.0854(12) 0.0756(10) 0.0372(8) -0.0054(9) -0.0025(8) -0.0026(8)
O2 0.0428(7) 0.0611(8) 0.0511(8) 0.0062(6) -0.0059(7) 0.0124(7)
O3 0.0648(9) 0.0699(10) 0.0502(9) 0.0031(7) -0.0153(8) 0.0129(8)
N1 0.0422(8) 0.0427(8) 0.0526(10) 0.0021(7) -0.0033(8) 0.0006(8)
C3 0.0596(14) 0.0528(12) 0.0750(18) -0.0103(10) 0.0015(13) 0.0032(13)
C2 0.0545(13) 0.0655(14) 0.0711(17) -0.0108(11) 0.0147(12) 0.0140(13)
C1 0.0516(12) 0.0644(13) 0.0475(12) 0.0049(10) 0.0121(10) 0.0053(10)
C6 0.0397(9) 0.0416(9) 0.0393(10) 0.0089(7) 0.0017(9) 0.0072(8)
C7 0.0485(11) 0.0460(10) 0.0394(11) 0.0100(8) -0.0002(9) 0.0031(9)
C8 0.0419(10) 0.0406(10) 0.0398(11) 0.0025(8) -0.0046(8) -0.0043(8)
C9 0.0437(9) 0.0364(8) 0.0393(10) -0.0005(7) -0.0060(9) -0.0032(8)
C17 0.0467(10) 0.0427(10) 0.0402(10) 0.0024(8) -0.0020(9) 0.0009(9)
C18 0.0425(10) 0.0397(9) 0.0544(13) -0.0026(8) -0.0094(9) 0.0057(9)
C23 0.0876(17) 0.0436(11) 0.0546(15) -0.0034(11) -0.0131(13) 0.0018(11)
C22 0.109(2) 0.0506(13) 0.0698(17) -0.0003(14) -0.0221(17) -0.0089(13)
C21 0.0867(18) 0.0427(12) 0.099(2) -0.0096(12) -0.0261(18) 0.0003(15)
C24 0.0430(10) 0.0489(11) 0.0611(13) 0.0021(9) 0.0018(10) -0.0082(11)
C26 0.0658(15) 0.0703(15) 0.098(2) -0.0048(12) 0.0304(16) -0.0025(16)
C27 0.0476(12) 0.0747(15) 0.090(2) 0.0146(11) -0.0092(13) -0.0145(16)
C25 0.0631(14) 0.0559(13) 0.0727(17) 0.0017(11) -0.0043(13) -0.0172(13)
C20 0.0683(15) 0.0519(14) 0.101(2) -0.0095(12) -0.0033(16) 0.0288(15)
C19 0.0527(12) 0.0575(13) 0.0684(16) -0.0018(10) 0.0030(11) 0.0151(12)
C10 0.0524(11) 0.0374(9) 0.0415(10) 0.0045(8) -0.0131(9) -0.0050(9)
C11 0.0434(10) 0.0399(10) 0.0520(12) 0.0079(8) -0.0102(10) 0.0036(9)
C16 0.0570(13) 0.0583(13) 0.0704(16) -0.0015(10) -0.0167(13) 0.0024(13)
C15 0.0545(15) 0.0826(19) 0.122(3) -0.0141(13) -0.0181(19) 0.025(2)
C14 0.0583(16) 0.098(2) 0.123(3) 0.0151(16) 0.018(2) 0.045(2)
C13 0.0803(19) 0.0897(19) 0.0742(19) 0.0328(16) 0.0175(16) 0.0174(16)
C12 0.0582(13) 0.0591(13) 0.0556(14) 0.0142(10) -0.0043(11) -0.0019(11)
C5 0.0490(11) 0.0467(10) 0.0428(10) -0.0020(8) 0.0056(10) 0.0041(10)
C4 0.0655(13) 0.0510(11) 0.0513(13) -0.0036(10) 0.0040(11) -0.0052(10)

loop_
_atom_type_symbol
_atom_type_description
_atom_type_scat_dispersion_real
_atom_type_scat_dispersion_imag
_atom_type_scat_source
C C 0.0033 0.0016 'International Tables Vol C Tables 4.2.6.8 and 6.1.1.4'
H H 0.0000 0.0000 'International Tables Vol C Tables 4.2.6.8 and 6.1.1.4'
N N 0.0061 0.0033 'International Tables Vol C Tables 4.2.6.8 and 6.1.1.4'
O O 0.0106 0.0060 'International Tables Vol C Tables 4.2.6.8 and 6.1.1.4'

loop_
_geom_angle_atom_site_label_1
_geom_angle_atom_site_label_2
_geom_angle_atom_site_label_3
_geom_angle
C8 O2 N1 107.60(14)
O2 N1 C17 105.62(13)
O2 N1 C24 105.59(14)
C17 N1 C24 116.51(17)
C2 C3 C4 120.6(2)
C2 C3 H3 119.7
C4 C3 H3 119.7
C3 C2 C1 120.3(2)
C3 C2 H2 119.9
C1 C2 H2 119.9
C2 C1 C6 120.1(2)
C2 C1 H1 119.9
C6 C1 H1 119.9
C5 C6 C1 119.32(19)
C5 C6 C7 122.32(18)
C1 C6 C7 118.14(19)
O1 C7 C6 122.5(2)
O1 C7 C8 117.9(2)
C6 C7 C8 119.47(18)
C9 C8 O2 114.52(17)
C9 C8 C7 134.23(18)
O2 C8 C7 111.20(16)
C8 C9 C10 130.56(18)
C8 C9 C17 108.23(16)
C10 C9 C17 121.17(17)
N1 C17 C9 103.90(15)
N1 C17 C18 108.96(15)
C9 C17 C18 113.33(16)
N1 C17 H17 110.2
C9 C17 H17 110.2
C18 C17 H17 110.2
C19 C18 C23 118.5(2)
C19 C18 C17 121.1(2)
C23 C18 C17 120.37(19)
C18 C23 C22 120.9(2)
C18 C23 H23 119.6
C22 C23 H23 119.6
C21 C22 C23 120.0(3)
C21 C22 H22 120.0
C23 C22 H22 120.0
C22 C21 C20 119.9(2)
C22 C21 H21 120.0
C20 C21 H21 120.0
N1 C24 C25 113.87(17)
N1 C24 C27 105.9(2)
C25 C24 C27 110.46(19)
N1 C24 C26 106.08(17)
C25 C24 C26 110.6(2)
C27 C24 C26 109.7(2)
C24 C26 H26A 109.5
C24 C26 H26B 109.5
H26A C26 H26B 109.5
C24 C26 H26C 109.5
H26A C26 H26C 109.5
H26B C26 H26C 109.5
C24 C27 H27A 109.5
C24 C27 H27B 109.5
H27A C27 H27B 109.5
C24 C27 H27C 109.5
H27A C27 H27C 109.5
H27B C27 H27C 109.5
C24 C25 H25A 109.5
C24 C25 H25B 109.5
H25A C25 H25B 109.5
C24 C25 H25C 109.5
H25A C25 H25C 109.5
H25B C25 H25C 109.5
C21 C20 C19 120.3(3)
C21 C20 H20 119.9
C19 C20 H20 119.9
C18 C19 C20 120.4(3)
C18 C19 H19 119.8
C20 C19 H19 119.8
O3 C10 C9 119.5(2)
O3 C10 C11 120.21(18)
C9 C10 C11 120.22(18)
C12 C11 C16 119.6(2)
C12 C11 C10 120.88(19)
C16 C11 C10 119.3(2)
C15 C16 C11 119.5(3)
C15 C16 H16 120.2
C11 C16 H16 120.2
C14 C15 C16 120.7(3)
C14 C15 H15 119.6
C16 C15 H15 119.6
C15 C14 C13 119.9(3)
C15 C14 H14 120.1
C13 C14 H14 120.1
C14 C13 C12 120.2(3)
C14 C13 H13 119.9
C12 C13 H13 119.9
C13 C12 C11 120.0(3)
C13 C12 H12 120.0
C11 C12 H12 120.0
C6 C5 C4 119.8(2)
C6 C5 H5 120.1
C4 C5 H5 120.1
C3 C4 C5 119.9(2)
C3 C4 H4 120.1
C5 C4 H4 120.1

loop_
_geom_bond_atom_site_label_1
_geom_bond_atom_site_label_2
_geom_bond_distance
O1 C7 1.209(3)
O2 C8 1.345(2)
O2 N1 1.487(2)
O3 C10 1.217(3)
N1 C17 1.489(2)
N1 C24 1.496(3)
C3 C2 1.363(4)
C3 C4 1.374(3)
C3 H3 0.9300
C2 C1 1.371(3)
C2 H2 0.9300
C1 C6 1.392(3)
C1 H1 0.9300
C6 C5 1.383(3)
C6 C7 1.472(3)
C7 C8 1.503(3)
C8 C9 1.333(3)
C9 C10 1.458(3)
C9 C17 1.505(3)
C17 C18 1.516(3)
C17 H17 0.9800
C18 C19 1.374(3)
C18 C23 1.379(3)
C23 C22 1.384(3)
C23 H23 0.9300
C22 C21 1.362(4)
C22 H22 0.9300
C21 C20 1.365(5)
C21 H21 0.9300
C24 C25 1.514(3)
C24 C27 1.520(4)
C24 C26 1.522(3)
C26 H26A 0.9600
C26 H26B 0.9600
C26 H26C 0.9600
C27 H27A 0.9600
C27 H27B 0.9600
C27 H27C 0.9600
C25 H25A 0.9600
C25 H25B 0.9600
C25 H25C 0.9600
C20 C19 1.388(4)
C20 H20 0.9300
C19 H19 0.9300
C10 C11 1.486(3)
C11 C12 1.380(3)
C11 C16 1.386(3)
C16 C15 1.372(4)
C16 H16 0.9300
C15 C14 1.365(5)
C15 H15 0.9300
C14 C13 1.372(5)
C14 H14 0.9300
C13 C12 1.372(4)
C13 H13 0.9300
C12 H12 0.9300
C5 C4 1.385(3)
C5 H5 0.9300
C4 H4 0.9300

loop_
_geom_hbond_atom_site_label_D
_geom_hbond_atom_site_label_H
_geom_hbond_atom_site_label_A
_geom_hbond_site_symmetry_A
_geom_hbond_distance_DH
_geom_hbond_distance_HA
_geom_hbond_distance_DA
_geom_hbond_angle_DHA
C3 H3 O3 3_554 0.93 2.51 3.203(3) 131
C25 H25A O1 1_556 0.96 2.59 3.483(3) 155
C2 H2 Cg1 3_554 0.93 2.70 3.490(3) 143

loop_
_geom_torsion_atom_site_label_1
_geom_torsion_atom_site_label_2
_geom_torsion_atom_site_label_3
_geom_torsion_atom_site_label_4
_geom_torsion
C8 O2 N1 C17 -3.35(19)
C8 O2 N1 C24 120.65(17)
C4 C3 C2 C1 1.4(4)
C3 C2 C1 C6 -0.3(4)
C2 C1 C6 C5 -1.0(3)
C2 C1 C6 C7 173.7(2)
C5 C6 C7 O1 158.6(2)
C1 C6 C7 O1 -15.9(3)
C5 C6 C7 C8 -17.5(3)
C1 C6 C7 C8 167.99(18)
N1 O2 C8 C9 1.9(2)
N1 O2 C8 C7 179.93(15)
O1 C7 C8 C9 121.7(3)
C6 C7 C8 C9 -62.0(3)
O1 C7 C8 O2 -55.8(3)
C6 C7 C8 O2 120.48(19)
O2 C8 C9 C10 -177.13(19)
C7 C8 C9 C10 5.4(4)
O2 C8 C9 C17 0.4(2)
C7 C8 C9 C17 -177.0(2)
O2 N1 C17 C9 3.45(18)
C24 N1 C17 C9 -113.39(17)
O2 N1 C17 C18 -117.64(17)
C24 N1 C17 C18 125.52(18)
C8 C9 C17 N1 -2.5(2)
C10 C9 C17 N1 175.33(17)
C8 C9 C17 C18 115.60(19)
C10 C9 C17 C18 -66.6(2)
N1 C17 C18 C19 -111.1(2)
C9 C17 C18 C19 133.7(2)
N1 C17 C18 C23 68.0(2)
C9 C17 C18 C23 -47.1(3)
C19 C18 C23 C22 -0.9(4)
C17 C18 C23 C22 180.0(2)
C18 C23 C22 C21 0.9(4)
C23 C22 C21 C20 -0.2(5)
O2 N1 C24 C25 -58.2(2)
C17 N1 C24 C25 58.7(2)
O2 N1 C24 C27 63.41(19)
C17 N1 C24 C27 -179.74(18)
O2 N1 C24 C26 179.99(18)
C17 N1 C24 C26 -63.2(2)
C22 C21 C20 C19 -0.3(4)
C23 C18 C19 C20 0.3(3)
C17 C18 C19 C20 179.5(2)
C21 C20 C19 C18 0.3(4)
C8 C9 C10 O3 162.4(2)
C17 C9 C10 O3 -14.9(3)
C8 C9 C10 C11 -19.3(3)
C17 C9 C10 C11 163.36(17)
O3 C10 C11 C12 124.2(2)
C9 C10 C11 C12 -54.0(2)
O3 C10 C11 C16 -50.4(3)
C9 C10 C11 C16 131.4(2)
C12 C11 C16 C15 0.2(3)
C10 C11 C16 C15 174.8(2)
C11 C16 C15 C14 -2.3(4)
C16 C15 C14 C13 2.2(5)
C15 C14 C13 C12 0.0(4)
C14 C13 C12 C11 -2.1(4)
C16 C11 C12 C13 2.0(3)
C10 C11 C12 C13 -172.5(2)
C1 C6 C5 C4 1.2(3)
C7 C6 C5 C4 -173.24(19)
C2 C3 C4 C5 -1.2(4)
C6 C5 C4 C3 -0.1(3)
